data_7157436
loop_
_publ_author_name
'Furuta, Shohei'
'Mori, Toshiaki'
'Yoshigoe, Yusuke'
'Sekine, Kohei'
'Kuninobu, Yoichiro'

_publ_section_title
;
 Synthesis, structures and photophysical properties of hexacoordinated
 organosilicon compounds with 2-(2-pyridyl)phenyl groups.
;
_journal_issue 17
_journal_name_full 'Organic &amp; biomolecular chemistry'
_journal_page_first 3239
_journal_page_last 3242
_journal_paper_doi 10.1039/d0ob00484g
_journal_volume 18
_journal_year 2020
_chemical_formula_moiety 'C24 H14 F8 N2 Si'
_chemical_formula_sum 'C24 H14 F8 N2 Si'
_chemical_formula_weight 510.46
_space_group_crystal_system triclinic
_space_group_IT_number 2
_space_group_name_Hall '-P 1'
_space_group_name_H-M_alt 'P -1'
_atom_sites_solution_hydrogens geom
_atom_sites_solution_primary iterative
_audit_creation_date 2020-01-29
_audit_creation_method
;
Olex2 1.2
(compiled 2018.05.29 svn.r3508 for OlexSys, GUI svn.r5506)
;
_cell_angle_alpha 80.924(2)
_cell_angle_beta 74.043(2)
_cell_angle_gamma 85.365(2)
_cell_formula_units_Z 2
_cell_length_a 7.8983(2)
_cell_length_b 10.1395(3)
_cell_length_c 14.2203(4)
_cell_measurement_reflns_used 10917
_cell_measurement_temperature 113
_cell_measurement_theta_max 31.0320
_cell_measurement_theta_min 2.3480
_cell_volume 1080.40(5)
_computing_cell_refinement 'CrysAlisPro 1.171.39.46 (Rigaku OD, 2018)'
_computing_data_collection 'CrysAlisPro 1.171.39.46 (Rigaku OD, 2018)'
_computing_data_reduction 'CrysAlisPro 1.171.39.46 (Rigaku OD, 2018)'
_computing_molecular_graphics 'Olex2 (Dolomanov et al., 2009)'
_computing_publication_material 'Olex2 (Dolomanov et al., 2009)'
_computing_structure_refinement 'ShelXL (Sheldrick, 2015)'
_computing_structure_solution 'olex2.solve (Bourhis et al., 2015)'
_diffrn_ambient_temperature 113.0
_diffrn_detector 'CCD plate'
_diffrn_detector_area_resol_mean 28.5714
_diffrn_detector_type 'Rigaku Saturn70 area detector'
_diffrn_measured_fraction_theta_full 0.998
_diffrn_measured_fraction_theta_max 0.996
_diffrn_measurement_details
;
List of Runs (angles in degrees, time in seconds):

  # Type    Start    End  Width  t~exp~   \w     \q     \k     \f   Frames
--------------------------------------------------------------------------
  1  \w   -110.00  70.00   0.50   16.00    --  -20.00  45.00   0.00  360
  2  \w   -110.00  70.00   0.50   16.00    --  -20.00  45.00 270.00  360
  3  \w   -110.00  70.00   0.50   16.00    --  -20.00  45.00 180.00  360
  4  \w   -110.00 -20.00   0.50   16.00    --  -20.00  45.00  90.00  180
;
_diffrn_measurement_device 'abstract diffractometer'
_diffrn_measurement_device_type 'dtrek-CrysAlisPro-abstract goniometer imported rigaku-d*trek images'
_diffrn_measurement_method '\w scans'
_diffrn_orient_matrix_type 'CrysAlisPro convention (1999,Acta A55,543-557)'
_diffrn_orient_matrix_UB_11 -0.0454821000
_diffrn_orient_matrix_UB_12 0.0617477000
_diffrn_orient_matrix_UB_13 -0.0095425000
_diffrn_orient_matrix_UB_21 0.0511822000
_diffrn_orient_matrix_UB_22 0.0316357000
_diffrn_orient_matrix_UB_23 0.0232196000
_diffrn_orient_matrix_UB_31 0.0636355000
_diffrn_orient_matrix_UB_32 0.0145825000
_diffrn_orient_matrix_UB_33 -0.0460011000
_diffrn_radiation_monochromator graphite
_diffrn_radiation_probe x-ray
_diffrn_radiation_type MoK\a
_diffrn_radiation_wavelength 0.71073
_diffrn_reflns_av_R_equivalents 0.0318
_diffrn_reflns_av_unetI/netI 0.0274
_diffrn_reflns_Laue_measured_fraction_full 0.998
_diffrn_reflns_Laue_measured_fraction_max 0.996
_diffrn_reflns_limit_h_max 10
_diffrn_reflns_limit_h_min -10
_diffrn_reflns_limit_k_max 13
_diffrn_reflns_limit_k_min -13
_diffrn_reflns_limit_l_max 18
_diffrn_reflns_limit_l_min -18
_diffrn_reflns_number 15251
_diffrn_reflns_point_group_measured_fraction_full 0.998
_diffrn_reflns_point_group_measured_fraction_max 0.996
_diffrn_reflns_theta_full 25.242
_diffrn_reflns_theta_max 27.485
_diffrn_reflns_theta_min 2.036
_diffrn_source 'fine-focus sealed X-ray tube'
_diffrn_source_type 'Enhance (Mo) X-ray Source'
_exptl_absorpt_coefficient_mu 0.194
_exptl_absorpt_correction_T_max 1.00000
_exptl_absorpt_correction_T_min 0.88699
_exptl_absorpt_correction_type multi-scan
_exptl_absorpt_process_details
;
CrysAlisPro 1.171.39.46 (Rigaku Oxford Diffraction, 2018)
Empirical absorption correction using spherical harmonics,
 implemented in SCALE3 ABSPACK scaling algorithm.
;
_exptl_crystal_colour colourless
_exptl_crystal_colour_primary colourless
_exptl_crystal_density_diffrn 1.569
_exptl_crystal_description prism
_exptl_crystal_F_000 516
_exptl_crystal_size_max 0.2
_exptl_crystal_size_mid 0.2
_exptl_crystal_size_min 0.2
_refine_diff_density_max 0.427
_refine_diff_density_min -0.576
_refine_diff_density_rms 0.078
_refine_ls_extinction_method none
_refine_ls_goodness_of_fit_ref 1.061
_refine_ls_hydrogen_treatment constr
_refine_ls_matrix_type full
_refine_ls_number_parameters 344
_refine_ls_number_reflns 4932
_refine_ls_number_restraints 15
_refine_ls_restrained_S_all 1.067
_refine_ls_R_factor_all 0.0512
_refine_ls_R_factor_gt 0.0449
_refine_ls_shift/su_max 0.000
_refine_ls_shift/su_mean 0.000
_refine_ls_structure_factor_coef Fsqd
_refine_ls_weighting_details 'w=1/[\s^2^(Fo^2^)+(0.0640P)^2^+0.6158P] where P=(Fo^2^+2Fc^2^)/3'
_refine_ls_weighting_scheme calc
_refine_ls_wR_factor_gt 0.1152
_refine_ls_wR_factor_ref 0.1202
_reflns_Friedel_coverage 0.000
_reflns_number_gt 4339
_reflns_number_total 4932
_reflns_threshold_expression 'I > 2\s(I)'
_cod_data_source_file d0ob00484g6.cif
_cod_data_source_block 2c
_cod_depositor_comments 'Adding full bibliography for 7157434--7157436.cif.'
_cod_database_code 7157436
_shelx_shelxl_version_number 2018/3
_chemical_oxdiff_formula 'C11 H10 N O'
_shelx_space_group_comment
;
The symmetry employed for this shelxl refinement is uniquely defined
by the following loop, which should always be used as a source of
symmetry information in preference to the above space-group names.
They are only intended as comments.
;
_shelx_estimated_absorpt_t_max 0.962
_shelx_estimated_absorpt_t_min 0.962
_reflns_odcompleteness_completeness 99.64
_reflns_odcompleteness_iscentric 1
_reflns_odcompleteness_theta 27.42
_olex2_refinement_description
;
1. Fixed Uiso
 At 1.2 times of:
  All C(H) groups
2. Restrained distances
 F3-C23B \\sim F3-C23A
 with sigma of 0.02
 C4-C23B \\sim C4-C23A
 with sigma of 0.02
 F4A-C23B \\sim F4B-C23A
 with sigma of 0.02
 C23B-F5A \\sim C23A-F5B
 with sigma of 0.02
 F3-F4A \\sim F3-F4B
 with sigma of 0.04
 F3-F5A \\sim F3-F5B
 with sigma of 0.04
 C4-F4A \\sim C4-F4B
 with sigma of 0.04
 C4-F5A \\sim C4-F5B
 with sigma of 0.04
 F4A-F5A \\sim F4B-F5B
 with sigma of 0.04
3. Rigid bond restraints
 C23A, C23B
 with sigma for 1-2 distances of 0.01 and sigma for 1-3 distances of 0.01
4. Uiso/Uaniso restraints and constraints
C23A \\sim C23B: within 1.7A with sigma of 0.04 and sigma for terminal atoms of
0.08
5. Others
 Sof(C23A)=Sof(F5B)=Sof(F4B)=1-FVAR(1)
 Sof(F4A)=Sof(C23B)=Sof(F5A)=FVAR(1)
6.a Aromatic/amide H refined with riding coordinates:
 C11(H11), C13(H13), C22(H22), C19(H19), C16(H16), C14(H14), C8(H8), C2(H2),
 C10(H10), C20(H20), C9(H9), C5(H5), C21(H21), C3(H3)
;
_olex2_submission_special_instructions 'No special instructions were received'
_oxdiff_exptl_absorpt_empirical_details
;
Empirical correction (ABSPACK) includes:
- Absorption correction using spherical harmonics
- Frame scaling
- Detector area scaling
;
_oxdiff_exptl_absorpt_empirical_full_max 2.130
_oxdiff_exptl_absorpt_empirical_full_min 0.721

loop_
_space_group_symop_operation_xyz
'x, y, z'
'-x, -y, -z'

loop_
_atom_site_label
_atom_site_type_symbol
_atom_site_fract_x
_atom_site_fract_y
_atom_site_fract_z
_atom_site_U_iso_or_equiv
_atom_site_adp_type
_atom_site_occupancy
_atom_site_site_symmetry_order
_atom_site_calc_flag
_atom_site_refinement_flags_posn
_atom_site_refinement_flags_adp
_atom_site_refinement_flags_occupancy
_atom_site_disorder_assembly
_atom_site_disorder_group
Si01 Si 0.19278(5) 0.48626(4) 0.24512(3) 0.01446(12) Uani 1 1 d . . . . .
F2 F 0.17341(12) 0.37213(9) 0.17708(7) 0.0182(2) Uani 1 1 d . . . . .
F1 F -0.02015(12) 0.52558(10) 0.28562(7) 0.0205(2) Uani 1 1 d . . . . .
F6 F 0.32813(17) 0.00967(12) 0.61243(9) 0.0378(3) Uani 1 1 d . . . . .
F7 F 0.2142(2) 0.16189(12) 0.70041(8) 0.0432(3) Uani 1 1 d . . . . .
F8 F 0.04873(19) 0.02975(16) 0.66637(11) 0.0566(4) Uani 1 1 d . . . . .
N1 N 0.46393(17) 0.46347(13) 0.19652(9) 0.0143(3) Uani 1 1 d . . . . .
N2 N 0.25259(17) 0.61433(13) 0.33431(10) 0.0159(3) Uani 1 1 d . . . . .
F3 F 0.3215(3) 1.05910(13) -0.08379(12) 0.0672(5) Uani 1 1 d D . . . .
C18 C 0.24984(19) 0.55370(15) 0.42646(11) 0.0158(3) Uani 1 1 d . . . . .
C17 C 0.21512(19) 0.41016(15) 0.44214(11) 0.0153(3) Uani 1 1 d . . . . .
C7 C 0.5370(2) 0.54999(15) 0.11568(11) 0.0155(3) Uani 1 1 d . . . . .
C11 C 0.5684(2) 0.37346(16) 0.23605(12) 0.0181(3) Uani 1 1 d . . . . .
H11 H 0.515714 0.311443 0.291909 0.022 Uiso 1 1 calc R . . . .
C12 C 0.19235(19) 0.36087(15) 0.36053(11) 0.0157(3) Uani 1 1 d . . . . .
C13 C 0.1647(2) 0.22449(16) 0.37018(12) 0.0186(3) Uani 1 1 d . . . . .
H13 H 0.146554 0.188511 0.316095 0.022 Uiso 1 1 calc R . . . .
C6 C 0.4078(2) 0.64377(15) 0.08070(11) 0.0168(3) Uani 1 1 d . . . . .
C1 C 0.2339(2) 0.62856(16) 0.13787(12) 0.0172(3) Uani 1 1 d . . . . .
C22 C 0.2915(2) 0.74369(16) 0.30929(13) 0.0202(3) Uani 1 1 d . . . . .
H22 H 0.292004 0.786180 0.244707 0.024 Uiso 1 1 calc R . . . .
C19 C 0.2813(2) 0.62369(17) 0.49575(13) 0.0220(3) Uani 1 1 d . . . . .
H19 H 0.274050 0.580827 0.561074 0.026 Uiso 1 1 calc R . . . .
C15 C 0.1882(2) 0.19292(16) 0.53735(12) 0.0192(3) Uani 1 1 d . . . . .
C16 C 0.2131(2) 0.32800(16) 0.53107(12) 0.0181(3) Uani 1 1 d . . . . .
H16 H 0.228365 0.363906 0.585854 0.022 Uiso 1 1 calc R . . . .
C14 C 0.1633(2) 0.14099(16) 0.45730(13) 0.0210(3) Uani 1 1 d . . . . .
H14 H 0.145315 0.048302 0.462515 0.025 Uiso 1 1 calc R . . . .
C8 C 0.7178(2) 0.54777(18) 0.07376(12) 0.0214(3) Uani 1 1 d . . . . .
H8 H 0.767715 0.608291 0.016347 0.026 Uiso 1 1 calc R . . . .
C2 C 0.1049(2) 0.71766(17) 0.11079(13) 0.0231(4) Uani 1 1 d . . . . .
H2 H -0.014711 0.709582 0.147865 0.028 Uiso 1 1 calc R . . . .
C10 C 0.7487(2) 0.36738(18) 0.19893(13) 0.0218(3) Uani 1 1 d . . . . .
H10 H 0.819582 0.303559 0.229138 0.026 Uiso 1 1 calc R . . . .
C20 C 0.3234(2) 0.75647(18) 0.46885(14) 0.0255(4) Uani 1 1 d . . . . .
H20 H 0.347187 0.805490 0.515184 0.031 Uiso 1 1 calc R . . . .
C9 C 0.8244(2) 0.45669(19) 0.11635(13) 0.0240(4) Uani 1 1 d . . . . .
H9 H 0.948633 0.455235 0.089298 0.029 Uiso 1 1 calc R . . . .
C5 C 0.4546(2) 0.74307(17) -0.00069(12) 0.0226(3) Uani 1 1 d . . . . .
H5 H 0.573621 0.750675 -0.038962 0.027 Uiso 1 1 calc R . . . .
C21 C 0.3307(2) 0.81733(17) 0.37354(13) 0.0239(4) Uani 1 1 d . . . . .
H21 H 0.361951 0.907918 0.352973 0.029 Uiso 1 1 calc R . . . .
C24 C 0.1933(2) 0.10038(17) 0.62923(13) 0.0247(4) Uani 1 1 d . . . . .
C4 C 0.3237(3) 0.83009(18) -0.02428(13) 0.0282(4) Uani 1 1 d D . . . .
C3 C 0.1494(3) 0.81754(19) 0.03061(14) 0.0293(4) Uani 1 1 d . . . . .
H3 H 0.060456 0.877449 0.013207 0.035 Uiso 1 1 calc R . . . .
F4A F 0.2367(9) 0.9418(5) -0.1627(4) 0.0606(14) Uani 0.528(13) 1 d D . P A 1
C23B C 0.3540(13) 0.9412(7) -0.1117(5) 0.0286(18) Uani 0.528(13) 1 d D U P A 1
F5A F 0.5097(7) 0.9200(6) -0.1719(3) 0.062(2) Uani 0.528(13) 1 d D . P A 1
C23A C 0.3890(16) 0.9398(10) -0.1058(8) 0.046(3) Uani 0.472(13) 1 d D U P A 2
F5B F 0.5571(5) 0.9738(7) -0.1313(6) 0.067(2) Uani 0.472(13) 1 d D . P A 2
F4B F 0.3516(17) 0.9259(4) -0.1891(4) 0.076(4) Uani 0.472(13) 1 d D . P A 2

loop_
_atom_site_aniso_label
_atom_site_aniso_U_11
_atom_site_aniso_U_22
_atom_site_aniso_U_33
_atom_site_aniso_U_23
_atom_site_aniso_U_13
_atom_site_aniso_U_12
Si01 0.0132(2) 0.0175(2) 0.0118(2) -0.00218(16) -0.00206(15) -0.00009(15)
F2 0.0187(5) 0.0220(5) 0.0152(5) -0.0048(4) -0.0052(4) -0.0009(4)
F1 0.0139(4) 0.0277(5) 0.0187(5) -0.0049(4) -0.0020(4) 0.0014(4)
F6 0.0527(8) 0.0302(6) 0.0318(6) -0.0046(5) -0.0186(6) 0.0173(5)
F7 0.0834(10) 0.0279(6) 0.0174(6) -0.0023(5) -0.0159(6) 0.0098(6)
F8 0.0448(8) 0.0672(10) 0.0493(8) 0.0395(7) -0.0181(6) -0.0268(7)
N1 0.0143(6) 0.0169(6) 0.0111(6) -0.0018(5) -0.0028(5) -0.0003(5)
N2 0.0161(6) 0.0161(6) 0.0143(6) -0.0034(5) -0.0018(5) 0.0001(5)
F3 0.1166(15) 0.0224(6) 0.0524(9) 0.0044(6) -0.0083(9) -0.0123(8)
C18 0.0133(7) 0.0180(7) 0.0147(7) -0.0034(6) -0.0011(5) 0.0001(5)
C17 0.0130(7) 0.0176(7) 0.0137(7) -0.0029(6) -0.0005(5) -0.0003(5)
C7 0.0163(7) 0.0189(7) 0.0111(7) -0.0030(6) -0.0026(6) -0.0017(6)
C11 0.0164(7) 0.0206(7) 0.0164(8) -0.0012(6) -0.0040(6) 0.0012(6)
C12 0.0117(7) 0.0189(7) 0.0147(7) -0.0032(6) 0.0001(5) -0.0010(5)
C13 0.0189(7) 0.0193(8) 0.0170(8) -0.0043(6) -0.0020(6) -0.0039(6)
C6 0.0205(8) 0.0179(7) 0.0117(7) -0.0022(6) -0.0038(6) -0.0005(6)
C1 0.0195(8) 0.0185(7) 0.0142(7) -0.0040(6) -0.0054(6) 0.0023(6)
C22 0.0225(8) 0.0168(7) 0.0186(8) -0.0015(6) -0.0016(6) -0.0009(6)
C19 0.0268(8) 0.0235(8) 0.0162(8) -0.0041(6) -0.0054(6) -0.0015(7)
C15 0.0183(7) 0.0197(8) 0.0161(8) 0.0005(6) -0.0013(6) 0.0009(6)
C16 0.0185(7) 0.0203(8) 0.0143(7) -0.0028(6) -0.0027(6) 0.0006(6)
C14 0.0221(8) 0.0164(7) 0.0218(8) -0.0020(6) -0.0014(6) -0.0024(6)
C8 0.0177(8) 0.0298(9) 0.0147(8) -0.0006(6) -0.0013(6) -0.0040(6)
C2 0.0242(8) 0.0245(8) 0.0207(8) -0.0048(7) -0.0076(7) 0.0072(7)
C10 0.0174(8) 0.0279(9) 0.0207(8) -0.0038(7) -0.0073(6) 0.0031(6)
C20 0.0307(9) 0.0230(8) 0.0250(9) -0.0095(7) -0.0072(7) -0.0036(7)
C9 0.0130(7) 0.0376(10) 0.0202(8) -0.0052(7) -0.0020(6) -0.0009(6)
C5 0.0286(9) 0.0219(8) 0.0148(8) -0.0004(6) -0.0026(6) -0.0016(7)
C21 0.0269(9) 0.0175(8) 0.0264(9) -0.0056(7) -0.0039(7) -0.0025(6)
C24 0.0290(9) 0.0209(8) 0.0217(9) 0.0005(7) -0.0049(7) -0.0003(7)
C4 0.0441(11) 0.0216(8) 0.0167(9) 0.0009(7) -0.0084(8) 0.0047(7)
C3 0.0386(10) 0.0250(9) 0.0247(9) -0.0034(7) -0.0134(8) 0.0133(7)
F4A 0.084(3) 0.056(2) 0.043(2) 0.0279(17) -0.035(2) -0.012(2)
C23B 0.041(3) 0.020(3) 0.017(3) 0.011(2) -0.005(2) 0.009(2)
F5A 0.059(3) 0.060(3) 0.037(2) 0.032(2) 0.013(2) 0.006(2)
C23A 0.067(7) 0.039(4) 0.040(5) -0.002(3) -0.034(5) 0.015(4)
F5B 0.052(2) 0.060(3) 0.067(4) 0.044(3) -0.007(2) -0.0123(19)
F4B 0.180(11) 0.0308(19) 0.028(2) 0.0115(16) -0.048(4) -0.025(4)

loop_
_atom_type_symbol
_atom_type_description
_atom_type_scat_dispersion_real
_atom_type_scat_dispersion_imag
_atom_type_scat_source
C C 0.0033 0.0016 'International Tables Vol C Tables 4.2.6.8 and 6.1.1.4'
H H 0.0000 0.0000 'International Tables Vol C Tables 4.2.6.8 and 6.1.1.4'
F F 0.0171 0.0103 'International Tables Vol C Tables 4.2.6.8 and 6.1.1.4'
N N 0.0061 0.0033 'International Tables Vol C Tables 4.2.6.8 and 6.1.1.4'
Si Si 0.0817 0.0704 'International Tables Vol C Tables 4.2.6.8 and 6.1.1.4'

loop_
_geom_angle_atom_site_label_1
_geom_angle_atom_site_label_2
_geom_angle_atom_site_label_3
_geom_angle
_geom_angle_site_symmetry_1
_geom_angle_site_symmetry_3
_geom_angle_publ_flag
F2 Si01 N1 89.47(5) . . ?
F2 Si01 N2 171.23(5) . . ?
F2 Si01 C12 94.95(6) . . ?
F2 Si01 C1 94.63(6) . . ?
F1 Si01 F2 97.34(5) . . ?
F1 Si01 N1 172.24(5) . . ?
F1 Si01 N2 90.35(5) . . ?
F1 Si01 C12 92.81(6) . . ?
F1 Si01 C1 94.41(6) . . ?
N1 Si01 N2 83.16(5) . . ?
C12 Si01 N1 90.32(6) . . ?
C12 Si01 N2 80.39(6) . . ?
C1 Si01 N1 81.26(6) . . ?
C1 Si01 N2 88.96(6) . . ?
C1 Si01 C12 167.17(7) . . ?
C7 N1 Si01 113.86(10) . . ?
C11 N1 Si01 126.98(11) . . ?
C11 N1 C7 119.15(13) . . ?
C18 N2 Si01 113.42(10) . . ?
C22 N2 Si01 127.61(11) . . ?
C22 N2 C18 118.97(14) . . ?
N2 C18 C17 113.25(13) . . ?
N2 C18 C19 121.21(14) . . ?
C19 C18 C17 125.53(15) . . ?
C12 C17 C18 115.24(14) . . ?
C12 C17 C16 122.30(14) . . ?
C16 C17 C18 122.40(14) . . ?
N1 C7 C6 113.45(13) . . ?
N1 C7 C8 121.03(15) . . ?
C8 C7 C6 125.50(14) . . ?
N1 C11 C10 122.65(15) . . ?
C17 C12 Si01 117.45(12) . . ?
C17 C12 C13 117.72(15) . . ?
C13 C12 Si01 124.79(12) . . ?
C14 C13 C12 121.01(15) . . ?
C1 C6 C7 114.48(14) . . ?
C5 C6 C7 123.14(15) . . ?
C5 C6 C1 122.35(15) . . ?
C6 C1 Si01 116.86(12) . . ?
C6 C1 C2 117.47(15) . . ?
C2 C1 Si01 125.66(13) . . ?
N2 C22 C21 122.59(16) . . ?
C20 C19 C18 119.33(16) . . ?
C16 C15 C14 120.65(15) . . ?
C16 C15 C24 120.20(15) . . ?
C14 C15 C24 119.12(15) . . ?
C15 C16 C17 118.34(15) . . ?
C13 C14 C15 119.96(15) . . ?
C9 C8 C7 119.32(15) . . ?
C3 C2 C1 120.92(17) . . ?
C11 C10 C9 118.36(15) . . ?
C19 C20 C21 119.25(16) . . ?
C8 C9 C10 119.46(15) . . ?
C4 C5 C6 118.39(16) . . ?
C22 C21 C20 118.58(16) . . ?
F6 C24 C15 111.52(14) . . ?
F7 C24 F6 105.75(15) . . ?
F7 C24 F8 107.30(16) . . ?
F7 C24 C15 113.39(14) . . ?
F8 C24 F6 105.54(15) . . ?
F8 C24 C15 112.78(15) . . ?
C5 C4 C3 120.81(16) . . ?
C5 C4 C23B 124.4(4) . . ?
C5 C4 C23A 114.2(5) . . ?
C3 C4 C23B 114.8(4) . . ?
C3 C4 C23A 124.8(5) . . ?
C2 C3 C4 120.05(17) . . ?
F3 C23B C4 112.0(5) . . ?
F3 C23B F4A 100.6(6) . . ?
F3 C23B F5A 116.7(6) . . ?
F4A C23B C4 111.6(5) . . ?
F5A C23B C4 108.6(6) . . ?
F5A C23B F4A 106.9(6) . . ?
F3 C23A C4 112.6(7) . . ?
F3 C23A F5B 95.7(7) . . ?
F5B C23A C4 121.0(8) . . ?
F4B C23A F3 106.1(8) . . ?
F4B C23A C4 113.1(8) . . ?
F4B C23A F5B 106.2(8) . . ?

loop_
_geom_bond_atom_site_label_1
_geom_bond_atom_site_label_2
_geom_bond_distance
_geom_bond_site_symmetry_2
_geom_bond_publ_flag
Si01 F2 1.6619(10) . ?
Si01 F1 1.6585(10) . ?
Si01 N1 2.0674(13) . ?
Si01 N2 2.1133(14) . ?
Si01 C12 1.9103(16) . ?
Si01 C1 1.9033(17) . ?
F6 C24 1.345(2) . ?
F7 C24 1.322(2) . ?
F8 C24 1.333(2) . ?
N1 C7 1.350(2) . ?
N1 C11 1.342(2) . ?
N2 C18 1.352(2) . ?
N2 C22 1.341(2) . ?
F3 C23B 1.302(8) . ?
F3 C23A 1.330(11) . ?
C18 C17 1.474(2) . ?
C18 C19 1.386(2) . ?
C17 C12 1.393(2) . ?
C17 C16 1.397(2) . ?
C7 C6 1.472(2) . ?
C7 C8 1.388(2) . ?
C11 C10 1.376(2) . ?
C12 C13 1.397(2) . ?
C13 C14 1.384(2) . ?
C6 C1 1.398(2) . ?
C6 C5 1.395(2) . ?
C1 C2 1.400(2) . ?
C22 C21 1.377(2) . ?
C19 C20 1.382(2) . ?
C15 C16 1.385(2) . ?
C15 C14 1.393(2) . ?
C15 C24 1.492(2) . ?
C8 C9 1.381(2) . ?
C2 C3 1.386(3) . ?
C10 C9 1.387(2) . ?
C20 C21 1.386(3) . ?
C5 C4 1.382(3) . ?
C4 C3 1.389(3) . ?
C4 C23B 1.519(6) . ?
C4 C23A 1.485(10) . ?
F4A C23B 1.325(10) . ?
C23B F5A 1.314(8) . ?
C23A F5B 1.334(11) . ?
C23A F4B 1.328(11) . ?
